data_1534456
loop_
_publ_author_name
'Geifman, I.N.'
'Rotenfel'd, M.V.'
'Furmanova, N.G.'
'Nagornyi, P.G.'
'Li, D.Y.'

_publ_section_title
;
 Crystal structure and EPR V4(+) in lithium-titanium double
 oxiorthophosphate, alpha-Li Ti O P O4
;
_journal_name_full Kristallografiya
_journal_page_first 88
_journal_page_last 94
_journal_volume 38
_journal_year 1993
_chemical_formula_sum 'Li O5 P Ti'
_chemical_name_systematic 'Li Ti O (P O4)'
_space_group_IT_number 2
_symmetry_space_group_name_Hall '-P 1'
_symmetry_space_group_name_H-M 'P -1'
_cell_angle_alpha 90.45
_cell_angle_beta 91.31
_cell_angle_gamma 117.19
_cell_formula_units_Z 4
_cell_length_a 6.904
_cell_length_b 7.197
_cell_length_c 7.903
_cell_volume 349.127
_citation_journal_id_ASTM KRISAJ
_cod_data_source_file Geifman_KRISAJ_1993_1393.cif
_cod_data_source_block Li1O5P1Ti1
_cod_original_cell_volume 349.1265
_cod_original_formula_sum 'Li1 O5 P1 Ti1'
_cod_database_code 1534456

loop_
_symmetry_equiv_pos_as_xyz
x,y,z
-x,-y,-z

loop_
_atom_site_label
_atom_site_type_symbol
_atom_site_fract_x
_atom_site_fract_y
_atom_site_fract_z
_atom_site_occupancy
_atom_site_U_iso_or_equiv
O1 O-2 0.348 0.1178 0.5225 1 0.0
O2 O-2 0.2287 0.4011 0.5127 1 0.0
Li2 Li+1 0.6917 0.1843 0.567 1 0.0
O6 O-2 0.8572 0.1314 0.0228 1 0.0
O7 O-2 0.5538 0.0896 0.8182 1 0.0
O10 O-2 0.7659 0.2599 0.3327 1 0.0
O4 O-2 0.0557 0.0901 0.313 1 0.0
O9 O-2 0.2687 0.2568 0.8355 1 0.0
Ti2 Ti+4 0.75415 0.47713 0.26238 1 0.0
P2 P+5 0.76719 0.24667 0.90701 1 0.0
Ti1 Ti+4 0.2499 0.02592 0.76389 1 0.0
O3 O-2 0.4273 0.3526 0.2678 1 0.0
Li1 Li+1 0.2094 0.2917 0.0697 1 0.0
O5 O-2 0.737 0.4125 0.0118 1 0.0
O8 O-2 0.9218 0.3496 0.7617 1 0.0
P1 P+5 0.26526 0.24153 0.40733 1 0.0
